data_7054678
loop_
_publ_author_name
'Lu, Xing-Yun'
'Liu, Yu-Qing'
'Deng, Xiao-Wei'
'Zhu, Zhao-Xia'
'Yao, Min-Xia'
'Jing, Su'

_publ_section_title
;
 Synthesis, structures and magnetism of heterodinuclear Ni--Ln complexes:
 field-induced single-molecule magnet behavior in the dysprosium analogue
;
_journal_issue 5
_journal_name_full 'New J. Chem.'
_journal_page_first 3467
_journal_paper_doi 10.1039/C4NJ02162B
_journal_volume 39
_journal_year 2015
_chemical_formula_moiety 'C29 H26 F12 N5 Ni O10 Tb, H2 O'
_chemical_formula_sum 'C29 H28 F12 N5 Ni O11 Tb'
_chemical_formula_weight 1068.19
_chemical_name_systematic
;
 ?
;
_space_group_crystal_system monoclinic
_space_group_IT_number 14
_space_group_name_Hall '-P 2ybc'
_space_group_name_H-M_alt 'P 1 21/c 1'
_symmetry_space_group_name_Hall '-P 2ybc'
_symmetry_space_group_name_H-M 'P 1 21/c 1'
_atom_sites_solution_hydrogens mixed
_audit_creation_method SHELXL-2013
_audit_update_record
;
2015-02-02 deposited with the CCDC.
2015-02-16 downloaded from the CCDC.
;
_cell_angle_alpha 90
_cell_angle_beta 106.038(2)
_cell_angle_gamma 90
_cell_formula_units_Z 4
_cell_length_a 17.8821(14)
_cell_length_b 10.8892(11)
_cell_length_c 20.0534(18)
_cell_measurement_reflns_used 6357
_cell_measurement_temperature 153(2)
_cell_measurement_theta_max 25.72
_cell_measurement_theta_min 2.31
_cell_volume 3752.9(6)
_computing_cell_refinement SMART
_computing_data_collection 'SMART (Bruker, 2000)'
_computing_data_reduction 'SAINT (Bruker, 2000)'
_computing_molecular_graphics SHELXTL
_computing_publication_material SHELXTL
_computing_structure_refinement 'SHELXL-2013 (Sheldrick, 2013)'
_computing_structure_solution 'SHELXTL (Bruker, 2000)'
_diffrn_ambient_temperature 153(2)
_diffrn_measured_fraction_theta_full 0.998
_diffrn_measured_fraction_theta_max 0.998
_diffrn_measurement_device_type 'Bruker Smart Apex Duo CCD '
_diffrn_measurement_method 'phi and omega scans'
_diffrn_radiation_monochromator graphite
_diffrn_radiation_source 'sealed tube'
_diffrn_radiation_type MoK\a
_diffrn_radiation_wavelength 0.71073
_diffrn_reflns_av_R_equivalents 0.0100
_diffrn_reflns_av_unetI/netI 0.0564
_diffrn_reflns_Laue_measured_fraction_full 0.998
_diffrn_reflns_Laue_measured_fraction_max 0.998
_diffrn_reflns_limit_h_max 21
_diffrn_reflns_limit_h_min -22
_diffrn_reflns_limit_k_max 13
_diffrn_reflns_limit_k_min -13
_diffrn_reflns_limit_l_max 24
_diffrn_reflns_limit_l_min -25
_diffrn_reflns_number 23618
_diffrn_reflns_point_group_measured_fraction_full 0.998
_diffrn_reflns_point_group_measured_fraction_max 0.998
_diffrn_reflns_theta_full 25.242
_diffrn_reflns_theta_max 26.999
_diffrn_reflns_theta_min 2.113
_exptl_absorpt_coefficient_mu 2.494
_exptl_absorpt_correction_T_max 0.60
_exptl_absorpt_correction_T_min 0.54
_exptl_absorpt_correction_type multi-scan
_exptl_absorpt_process_details 'SADABS; Bruker, 2013'
_exptl_crystal_colour green
_exptl_crystal_density_diffrn 1.891
_exptl_crystal_description block
_exptl_crystal_F_000 2104
_exptl_crystal_size_max 0.280
_exptl_crystal_size_mid 0.240
_exptl_crystal_size_min 0.220
_refine_diff_density_max 0.657
_refine_diff_density_min -0.695
_refine_diff_density_rms 0.154
_refine_ls_extinction_method none
_refine_ls_goodness_of_fit_ref 1.086
_refine_ls_hydrogen_treatment constr
_refine_ls_matrix_type full
_refine_ls_number_parameters 534
_refine_ls_number_reflns 8159
_refine_ls_number_restraints 3
_refine_ls_restrained_S_all 1.086
_refine_ls_R_factor_all 0.0603
_refine_ls_R_factor_gt 0.0543
_refine_ls_shift/su_max 0.001
_refine_ls_shift/su_mean 0.000
_refine_ls_structure_factor_coef Fsqd
_refine_ls_weighting_details
;
 w=1/[\s^2^(Fo^2^)+(0.06P)^2^+1.88P]
 where P=(Fo^2^+2Fc^2^)/3
;
_refine_ls_weighting_scheme calc
_refine_ls_wR_factor_gt 0.1330
_refine_ls_wR_factor_ref 0.1336
_reflns_Friedel_coverage 0.000
_reflns_number_gt 5208
_reflns_number_total 8159
_reflns_threshold_expression 'I > 2\s(I)'
_cod_data_source_file c4nj02162b2.cif
_cod_data_source_block 1
_cod_depositor_comments 'Adding full bibliography for 7054676--7054678.cif.'
_cod_database_code 7054678
_shelx_space_group_comment
;
The symmetry employed for this shelxl refinement is uniquely defined
by the following loop, which should always be used as a source of
symmetry information in preference to the above space-group names.
They are only intended as comments.
;
_shelx_estimated_absorpt_t_min 0.542
_shelx_estimated_absorpt_t_max 0.610
_shelxl_version_number 2013-2

loop_
_space_group_symop_operation_xyz
'x, y, z'
'-x, y+1/2, -z+1/2'
'-x, -y, -z'
'x, -y-1/2, z-1/2'

loop_
_atom_site_label
_atom_site_type_symbol
_atom_site_fract_x
_atom_site_fract_y
_atom_site_fract_z
_atom_site_U_iso_or_equiv
_atom_site_adp_type
_atom_site_occupancy
_atom_site_site_symmetry_order
_atom_site_calc_flag
_atom_site_refinement_flags_posn
_atom_site_refinement_flags_adp
C1 C 0.1361(3) 0.7381(5) 0.2062(3) 0.0441(13) Uani 1 1 d . .
C2 C 0.2023(4) 0.6965(5) 0.1865(3) 0.0509(14) Uani 1 1 d . .
C3 C 0.2054(4) 0.6961(6) 0.1186(4) 0.0637(18) Uani 1 1 d . .
H3 H 0.2499 0.6656 0.1068 0.076 Uiso 1 1 calc R U
C4 C 0.1419(5) 0.7415(7) 0.0679(4) 0.073(2) Uani 1 1 d . .
H4 H 0.1450 0.7482 0.0215 0.088 Uiso 1 1 calc R U
C5 C 0.0763(4) 0.7760(6) 0.0829(4) 0.0667(18) Uani 1 1 d . .
H5 H 0.0325 0.8023 0.0470 0.080 Uiso 1 1 calc R U
C6 C 0.0728(4) 0.7730(6) 0.1517(3) 0.0559(16) Uani 1 1 d . .
C7 C -0.0033(3) 0.7986(6) 0.1599(3) 0.0615(17) Uani 1 1 d . .
H7 H -0.0446 0.8090 0.1187 0.074 Uiso 1 1 calc DR U
C8 C -0.1047(3) 0.8237(7) 0.2171(4) 0.078(2) Uani 1 1 d . .
H8A H -0.1232 0.7468 0.2337 0.093 Uiso 1 1 calc R U
H8B H -0.1355 0.8363 0.1683 0.093 Uiso 1 1 calc DR U
C9 C -0.1195(4) 0.9268(6) 0.2593(4) 0.072(2) Uani 1 1 d . .
H9A H -0.0937 1.0015 0.2481 0.087 Uiso 1 1 calc R U
H9B H -0.1761 0.9430 0.2472 0.087 Uiso 1 1 calc R U
C10 C -0.0906(4) 0.9023(7) 0.3346(4) 0.080(2) Uani 1 1 d . .
H10A H -0.1062 0.8183 0.3442 0.096 Uiso 1 1 calc R U
H10B H -0.1152 0.9608 0.3599 0.096 Uiso 1 1 calc R U
C11 C 0.0256(5) 0.9874(6) 0.4112(4) 0.0661(19) Uani 1 1 d . .
H11 H -0.0104 1.0286 0.4304 0.079 Uiso 1 1 calc R U
C12 C 0.1086(5) 1.0168(6) 0.4434(3) 0.0658(19) Uani 1 1 d . .
C13 C 0.1238(5) 1.1109(6) 0.4906(4) 0.074(2) Uani 1 1 d . U
H13 H 0.0818 1.1517 0.5017 0.089 Uiso 1 1 calc R U
C14 C 0.1987(6) 1.1471(8) 0.5222(4) 0.092(3) Uani 1 1 d . U
H14 H 0.2087 1.2137 0.5540 0.111 Uiso 1 1 calc R U
C15 C 0.2589(5) 1.0855(7) 0.5070(4) 0.079(2) Uani 1 1 d . .
H15 H 0.3110 1.1098 0.5284 0.095 Uiso 1 1 calc R U
C16 C 0.2445(4) 0.9903(6) 0.4619(3) 0.0553(16) Uani 1 1 d . .
C17 C 0.1671(4) 0.9509(6) 0.4286(3) 0.0554(16) Uani 1 1 d . .
C18 C 0.3257(4) 0.5985(7) 0.2257(4) 0.078(2) Uani 1 1 d . .
H18A H 0.3088 0.5153 0.2099 0.117 Uiso 1 1 calc R U
H18B H 0.3704 0.5938 0.2670 0.117 Uiso 1 1 calc R U
H18C H 0.3407 0.6427 0.1889 0.117 Uiso 1 1 calc R U
C19 C 0.3794(4) 0.9500(8) 0.4795(4) 0.083(2) Uani 1 1 d . .
H19A H 0.3939 1.0292 0.4634 0.124 Uiso 1 1 calc R U
H19B H 0.4141 0.8858 0.4712 0.124 Uiso 1 1 calc R U
H19C H 0.3840 0.9548 0.5293 0.124 Uiso 1 1 calc R U
C20 C 0.3980(5) 0.6144(10) 0.5890(4) 0.088(2) Uani 1 1 d . .
C21 C 0.3670(4) 0.5992(8) 0.5097(4) 0.071(2) Uani 1 1 d . .
C22 C 0.3820(5) 0.4928(8) 0.4843(4) 0.083(2) Uani 1 1 d . .
H22 H 0.4139 0.4344 0.5143 0.100 Uiso 1 1 calc R U
C23 C 0.3516(4) 0.4651(7) 0.4136(4) 0.073(2) Uani 1 1 d . .
C24 C 0.3652(6) 0.3331(8) 0.3909(6) 0.094(2) Uani 1 1 d . U
C25 C 0.5046(5) 0.8207(11) 0.3396(5) 0.089(3) Uani 1 1 d . .
C26 C 0.4181(4) 0.8459(7) 0.3278(4) 0.0658(18) Uani 1 1 d . .
C27 C 0.3840(4) 0.9412(7) 0.2838(4) 0.0674(19) Uani 1 1 d . .
H27 H 0.4155 0.9895 0.2628 0.081 Uiso 1 1 calc R U
C28 C 0.3063(4) 0.9676(6) 0.2697(3) 0.0568(16) Uani 1 1 d . .
C29 C 0.2741(5) 1.0737(7) 0.2191(4) 0.076(2) Uani 1 1 d . .
F1 F 0.3396(3) 0.6084(5) 0.6189(3) 0.1065(16) Uani 1 1 d . .
F2 F 0.4231(3) 0.7307(5) 0.6019(3) 0.1055(16) Uani 1 1 d . .
F3 F 0.4519(3) 0.5435(5) 0.6208(3) 0.1086(16) Uani 1 1 d . .
F4 F 0.2986(3) 0.2693(4) 0.3810(3) 0.1031(16) Uani 1 1 d . .
F5 F 0.4201(3) 0.2726(5) 0.4333(3) 0.1005(15) Uani 1 1 d . .
F6 F 0.3796(3) 0.3323(5) 0.3291(3) 0.1013(15) Uani 1 1 d . U
F7 F 0.5401(3) 0.7956(5) 0.4029(3) 0.1047(16) Uani 1 1 d . .
F8 F 0.5141(3) 0.7167(6) 0.3089(3) 0.128(2) Uani 1 1 d . .
F9 F 0.5428(3) 0.9002(5) 0.3190(3) 0.1170(19) Uani 1 1 d . .
F10 F 0.2219(3) 1.0340(5) 0.1656(3) 0.1139(18) Uani 1 1 d . .
F11 F 0.3279(3) 1.1326(5) 0.1979(3) 0.1012(15) Uani 1 1 d . .
F12 F 0.2384(3) 1.1564(5) 0.2468(3) 0.1004(15) Uani 1 1 d . .
N1 N -0.0208(3) 0.8088(4) 0.2193(3) 0.0584(14) Uani 1 1 d . .
N2 N -0.0044(3) 0.9138(5) 0.3607(3) 0.0612(14) Uani 1 1 d . .
N3 N -0.0473(4) 0.6276(7) 0.4327(4) 0.093(2) Uani 1 1 d . .
N4 N -0.0146(4) 0.6336(5) 0.3878(4) 0.0733(17) Uani 1 1 d . .
N5 N 0.0195(4) 0.6398(5) 0.3434(3) 0.0735(16) Uani 1 1 d . .
Ni1 Ni 0.06054(4) 0.82286(7) 0.31031(4) 0.0468(2) Uani 1 1 d . .
O1 O 0.1394(2) 0.7352(3) 0.27258(19) 0.0468(9) Uani 1 1 d . .
O2 O 0.1586(2) 0.8514(4) 0.3881(2) 0.0548(10) Uani 1 1 d . .
O3 O 0.2633(2) 0.6624(4) 0.2426(2) 0.0616(11) Uani 1 1 d . .
O4 O 0.3011(3) 0.9215(4) 0.4427(2) 0.0713(13) Uani 1 1 d . .
O5 O 0.3235(3) 0.6848(4) 0.4799(2) 0.0713(13) Uani 1 1 d . .
O6 O 0.3117(3) 0.5301(4) 0.3670(2) 0.0668(12) Uani 1 1 d . .
O7 O 0.3834(3) 0.7716(4) 0.3581(3) 0.0679(12) Uani 1 1 d . .
O8 O 0.2558(2) 0.9168(4) 0.2918(2) 0.0561(10) Uani 1 1 d . .
O1W O 0.0904(3) 1.0013(4) 0.2716(2) 0.0713(13) Uani 1 1 d . .
H10C H 0.1403 1.0200 0.2749 0.086 Uiso 1 1 d R U
H10D H 0.0524 1.0554 0.2526 0.086 Uiso 1 1 d R U
O2W O 0.1725(3) 0.5892(4) 0.3966(3) 0.0775(14) Uani 1 1 d . .
H10E H 0.1209 0.6031 0.3858 0.093 Uiso 1 1 d R U
H10F H 0.1927 0.5212 0.4203 0.093 Uiso 1 1 d R U
O3W O 0.1724(3) 0.4711(5) 0.4922(3) 0.0900(16) Uani 1 1 d . .
H10I H 0.1249 0.4250 0.4829 0.108 Uiso 1 1 d R U
H10G H 0.1864 0.4865 0.5381 0.108 Uiso 1 1 d R U
Tb1 Tb 0.25552(2) 0.73345(3) 0.36244(2) 0.05131(12) Uani 1 1 d . .

loop_
_atom_site_aniso_label
_atom_site_aniso_U_11
_atom_site_aniso_U_22
_atom_site_aniso_U_33
_atom_site_aniso_U_23
_atom_site_aniso_U_13
_atom_site_aniso_U_12
C1 0.058(3) 0.040(3) 0.037(3) 0.000(2) 0.017(3) -0.004(2)
C2 0.064(4) 0.050(4) 0.046(4) -0.003(3) 0.028(3) -0.010(3)
C3 0.090(5) 0.052(4) 0.062(4) -0.014(3) 0.043(4) -0.011(3)
C4 0.098(6) 0.084(5) 0.047(4) 0.001(3) 0.034(4) -0.007(4)
C5 0.080(5) 0.062(4) 0.056(4) 0.000(3) 0.015(4) -0.011(4)
C6 0.070(4) 0.053(4) 0.045(4) -0.007(3) 0.017(3) -0.005(3)
C7 0.068(4) 0.059(4) 0.055(4) 0.000(3) 0.011(3) 0.004(3)
C8 0.058(4) 0.081(5) 0.093(6) 0.002(5) 0.018(4) 0.002(4)
C9 0.076(5) 0.063(5) 0.085(6) 0.014(4) 0.034(4) 0.021(4)
C10 0.077(5) 0.086(6) 0.085(6) 0.017(4) 0.035(4) 0.026(4)
C11 0.100(6) 0.054(4) 0.059(4) 0.015(3) 0.047(4) 0.024(4)
C12 0.106(6) 0.049(4) 0.052(4) 0.010(3) 0.038(4) 0.025(4)
C13 0.119(6) 0.046(4) 0.074(5) -0.007(3) 0.054(5) 0.011(4)
C14 0.142(7) 0.072(5) 0.073(6) -0.022(4) 0.045(5) 0.006(5)
C15 0.103(6) 0.080(5) 0.054(4) -0.001(4) 0.020(4) 0.009(4)
C16 0.089(5) 0.052(4) 0.030(3) 0.006(3) 0.025(3) 0.004(3)
C17 0.083(5) 0.057(4) 0.035(3) 0.000(3) 0.030(3) 0.008(3)
C18 0.080(5) 0.104(6) 0.065(5) 0.002(4) 0.044(4) 0.019(4)
C19 0.079(5) 0.101(6) 0.065(5) -0.008(4) 0.015(4) 0.001(4)
C20 0.095(7) 0.100(7) 0.065(5) -0.002(5) 0.018(5) 0.007(5)
C21 0.072(5) 0.085(6) 0.061(5) 0.017(4) 0.027(4) 0.009(4)
C22 0.104(6) 0.084(6) 0.063(5) 0.030(4) 0.024(5) 0.029(5)
C23 0.077(5) 0.072(5) 0.080(6) 0.023(4) 0.036(4) 0.022(4)
C24 0.095(7) 0.082(6) 0.111(7) -0.001(6) 0.039(6) 0.009(5)
C25 0.074(6) 0.130(9) 0.072(6) -0.008(6) 0.035(5) 0.010(5)
C26 0.055(4) 0.082(5) 0.058(4) -0.007(4) 0.013(3) 0.004(4)
C27 0.061(4) 0.092(5) 0.056(4) 0.001(4) 0.026(4) -0.018(4)
C28 0.072(4) 0.067(4) 0.044(4) -0.002(3) 0.037(3) -0.008(3)
C29 0.079(5) 0.057(5) 0.088(6) 0.010(4) 0.014(5) -0.007(4)
F1 0.108(4) 0.128(4) 0.080(3) 0.011(3) 0.021(3) 0.004(3)
F2 0.113(4) 0.110(4) 0.093(4) 0.013(3) 0.029(3) 0.010(3)
F3 0.119(4) 0.098(4) 0.100(4) 0.034(3) 0.017(3) -0.010(3)
F4 0.123(4) 0.096(4) 0.099(4) 0.017(3) 0.044(3) -0.023(3)
F5 0.089(3) 0.108(4) 0.105(4) 0.001(3) 0.029(3) 0.012(3)
F6 0.113(4) 0.112(4) 0.081(3) -0.018(3) 0.030(3) -0.011(3)
F7 0.085(3) 0.130(4) 0.095(4) 0.029(3) 0.018(3) -0.016(3)
F8 0.081(3) 0.145(5) 0.135(5) -0.032(4) -0.011(3) 0.033(3)
F9 0.079(3) 0.123(4) 0.127(5) -0.022(4) -0.009(3) -0.033(3)
F10 0.111(4) 0.106(4) 0.094(4) 0.029(3) -0.023(3) -0.017(3)
F11 0.097(3) 0.103(4) 0.105(4) 0.035(3) 0.031(3) 0.013(3)
F12 0.106(3) 0.095(4) 0.104(4) 0.026(3) 0.035(3) 0.041(3)
N1 0.057(3) 0.041(3) 0.076(4) 0.003(3) 0.018(3) 0.001(2)
N2 0.080(4) 0.043(3) 0.070(4) 0.007(3) 0.037(3) 0.020(3)
N3 0.099(5) 0.096(5) 0.082(5) -0.001(4) 0.023(4) -0.026(4)
N4 0.097(5) 0.055(4) 0.067(4) 0.004(3) 0.021(4) -0.016(3)
N5 0.091(4) 0.060(4) 0.076(4) 0.010(3) 0.034(4) 0.011(3)
Ni1 0.0587(5) 0.0427(4) 0.0436(4) 0.0007(3) 0.0219(4) 0.0049(3)
O1 0.057(2) 0.050(2) 0.036(2) 0.0058(17) 0.0176(18) 0.0054(17)
O2 0.068(3) 0.054(3) 0.045(2) -0.0062(19) 0.020(2) 0.014(2)
O3 0.068(3) 0.070(3) 0.050(3) -0.003(2) 0.022(2) 0.007(2)
O4 0.076(3) 0.083(3) 0.054(3) -0.022(2) 0.018(3) -0.005(3)
O5 0.092(3) 0.065(3) 0.053(3) 0.014(2) 0.014(3) 0.021(3)
O6 0.089(3) 0.057(3) 0.058(3) 0.003(2) 0.026(3) 0.010(2)
O7 0.062(3) 0.074(3) 0.063(3) 0.009(2) 0.009(2) 0.002(2)
O8 0.052(2) 0.060(3) 0.055(3) 0.006(2) 0.014(2) -0.0021(19)
O1W 0.073(3) 0.072(3) 0.065(3) 0.007(2) 0.013(2) -0.018(2)
O2W 0.084(3) 0.055(3) 0.095(4) 0.032(3) 0.026(3) 0.012(2)
O3W 0.097(4) 0.109(4) 0.066(3) -0.011(3) 0.027(3) 0.016(3)
Tb1 0.0609(2) 0.05137(19) 0.04367(18) 0.00383(13) 0.01780(13) 0.00712(14)

loop_
_atom_type_symbol
_atom_type_description
_atom_type_scat_dispersion_real
_atom_type_scat_dispersion_imag
_atom_type_scat_source
C C 0.0033 0.0016 'International Tables Vol C Tables 4.2.6.8 and 6.1.1.4'
H H 0.0000 0.0000 'International Tables Vol C Tables 4.2.6.8 and 6.1.1.4'
N N 0.0061 0.0033 'International Tables Vol C Tables 4.2.6.8 and 6.1.1.4'
O O 0.0106 0.0060 'International Tables Vol C Tables 4.2.6.8 and 6.1.1.4'
F F 0.0171 0.0103 'International Tables Vol C Tables 4.2.6.8 and 6.1.1.4'
Ni Ni 0.3393 1.1124 'International Tables Vol C Tables 4.2.6.8 and 6.1.1.4'
Tb Tb -0.1723 4.1537 'International Tables Vol C Tables 4.2.6.8 and 6.1.1.4'

loop_
_geom_angle_atom_site_label_1
_geom_angle_atom_site_label_2
_geom_angle_atom_site_label_3
_geom_angle
O1 C1 C6 126.9(5)
O1 C1 C2 117.7(5)
C6 C1 C2 115.3(5)
C3 C2 O3 124.3(6)
C3 C2 C1 122.7(6)
O3 C2 C1 113.0(5)
C2 C3 C4 118.3(7)
C2 C3 H3 120.9
C4 C3 H3 120.9
C5 C4 C3 121.6(7)
C5 C4 H4 119.2
C3 C4 H4 119.2
C4 C5 C6 119.6(7)
C4 C5 H5 120.2
C6 C5 H5 120.2
C1 C6 C5 122.2(6)
C1 C6 C7 123.5(6)
C5 C6 C7 114.1(6)
N1 C7 C6 125.9(6)
N1 C7 H7 117.0
C6 C7 H7 117.0
N1 C8 C9 113.7(6)
N1 C8 H8A 108.8
C9 C8 H8A 108.8
N1 C8 H8B 108.8
C9 C8 H8B 108.8
H8A C8 H8B 107.7
C10 C9 C8 112.4(6)
C10 C9 H9A 109.1
C8 C9 H9A 109.1
C10 C9 H9B 109.1
C8 C9 H9B 109.1
H9A C9 H9B 107.9
C9 C10 N2 112.2(6)
C9 C10 H10A 109.2
N2 C10 H10A 109.2
C9 C10 H10B 109.2
N2 C10 H10B 109.2
H10A C10 H10B 107.9
N2 C11 C12 128.9(6)
N2 C11 H11 115.5
C12 C11 H11 115.5
C17 C12 C13 121.6(8)
C17 C12 C11 121.7(6)
C13 C12 C11 116.6(6)
C14 C13 C12 121.1(7)
C14 C13 H13 119.4
C12 C13 H13 119.4
C13 C14 C15 118.9(7)
C13 C14 H14 120.6
C15 C14 H14 120.6
C16 C15 C14 120.5(8)
C16 C15 H15 119.8
C14 C15 H15 119.8
C15 C16 O4 125.3(7)
C15 C16 C17 121.6(7)
O4 C16 C17 113.1(5)
O2 C17 C12 126.3(6)
O2 C17 C16 117.5(5)
C12 C17 C16 116.2(6)
O3 C18 H18A 109.5
O3 C18 H18B 109.5
H18A C18 H18B 109.5
O3 C18 H18C 109.5
H18A C18 H18C 109.5
H18B C18 H18C 109.5
O4 C19 H19A 109.5
O4 C19 H19B 109.5
H19A C19 H19B 109.5
O4 C19 H19C 109.5
H19A C19 H19C 109.5
H19B C19 H19C 109.5
F3 C20 F1 108.9(8)
F3 C20 F2 108.1(8)
F1 C20 F2 102.7(7)
F3 C20 C21 117.5(8)
F1 C20 C21 110.7(7)
F2 C20 C21 107.8(8)
O5 C21 C22 129.2(8)
O5 C21 C20 114.3(7)
C22 C21 C20 116.0(7)
C21 C22 C23 121.0(7)
C21 C22 H22 119.5
C23 C22 H22 119.5
O6 C23 C22 128.6(7)
O6 C23 C24 114.6(8)
C22 C23 C24 116.7(7)
F5 C24 F6 107.5(7)
F5 C24 F4 108.4(8)
F6 C24 F4 104.5(8)
F5 C24 C23 115.7(8)
F6 C24 C23 111.5(8)
F4 C24 C23 108.6(7)
F9 C25 F7 108.0(8)
F9 C25 F8 106.8(7)
F7 C25 F8 100.7(8)
F9 C25 C26 116.9(9)
F7 C25 C26 113.3(7)
F8 C25 C26 109.8(8)
O7 C26 C27 126.3(6)
O7 C26 C25 114.9(7)
C27 C26 C25 118.8(7)
C28 C27 C26 122.0(6)
C28 C27 H27 119.0
C26 C27 H27 119.0
O8 C28 C27 129.0(6)
O8 C28 C29 113.2(6)
C27 C28 C29 117.8(6)
F10 C29 F12 105.0(7)
F10 C29 F11 108.7(7)
F12 C29 F11 106.6(6)
F10 C29 C28 110.5(6)
F12 C29 C28 111.9(7)
F11 C29 C28 113.8(6)
C7 N1 C8 118.0(5)
C7 N1 Ni1 122.5(4)
C8 N1 Ni1 119.2(4)
C11 N2 C10 119.7(6)
C11 N2 Ni1 122.1(5)
C10 N2 Ni1 118.0(5)
N3 N4 N5 178.9(8)
N4 N5 Ni1 122.0(5)
N1 Ni1 N2 97.0(2)
N1 Ni1 O1 91.65(19)
N2 Ni1 O1 171.3(2)
N1 Ni1 O2 166.4(2)
N2 Ni1 O2 92.0(2)
O1 Ni1 O2 79.33(15)
N1 Ni1 O1W 86.11(18)
N2 Ni1 O1W 88.4(2)
O1 Ni1 O1W 91.29(17)
O2 Ni1 O1W 83.91(17)
N1 Ni1 N5 89.3(2)
N2 Ni1 N5 90.4(2)
O1 Ni1 N5 90.60(19)
O2 Ni1 N5 100.9(2)
O1W Ni1 N5 175.04(19)
N1 Ni1 Tb1 131.75(16)
N2 Ni1 Tb1 131.15(18)
O1 Ni1 Tb1 40.15(11)
O2 Ni1 Tb1 39.70(10)
O1W Ni1 Tb1 91.85(12)
N5 Ni1 Tb1 92.55(15)
C1 O1 Ni1 121.8(4)
C1 O1 Tb1 124.1(4)
Ni1 O1 Tb1 106.17(16)
C17 O2 Ni1 121.5(4)
C17 O2 Tb1 127.9(4)
Ni1 O2 Tb1 106.56(16)
C2 O3 C18 115.5(5)
C2 O3 Tb1 116.5(3)
C18 O3 Tb1 127.9(4)
C16 O4 C19 115.0(5)
C16 O4 Tb1 117.9(4)
C19 O4 Tb1 126.1(4)
C21 O5 Tb1 135.5(5)
C23 O6 Tb1 134.5(5)
C26 O7 Tb1 137.6(4)
C28 O8 Tb1 133.5(4)
Ni1 O1W H10C 120.2
Ni1 O1W H10D 119.8
H10C O1W H10D 120.0
Tb1 O2W H10E 119.9
Tb1 O2W H10F 120.1
H10E O2W H10F 120.0
H10I O3W H10G 106.1
O2 Tb1 O1 67.00(13)
O2 Tb1 O7 134.66(16)
O1 Tb1 O7 129.41(15)
O2 Tb1 O2W 74.90(16)
O1 Tb1 O2W 74.75(15)
O7 Tb1 O2W 144.64(15)
O2 Tb1 O5 96.43(15)
O1 Tb1 O5 149.34(15)
O7 Tb1 O5 80.81(17)
O2W Tb1 O5 76.06(17)
O2 Tb1 O6 145.39(15)
O1 Tb1 O6 107.87(14)
O7 Tb1 O6 76.41(16)
O2W Tb1 O6 70.88(15)
O5 Tb1 O6 70.59(16)
O2 Tb1 O8 78.35(14)
O1 Tb1 O8 72.02(13)
O7 Tb1 O8 71.16(14)
O2W Tb1 O8 143.40(14)
O5 Tb1 O8 131.95(16)
O6 Tb1 O8 134.42(15)
O2 Tb1 O3 127.59(14)
O1 Tb1 O3 63.10(13)
O7 Tb1 O3 73.37(15)
O2W Tb1 O3 105.60(16)
O5 Tb1 O3 135.34(15)
O6 Tb1 O3 68.31(15)
O8 Tb1 O3 72.24(14)
O2 Tb1 O4 63.40(15)
O1 Tb1 O4 122.05(14)
O7 Tb1 O4 75.00(16)
O2W Tb1 O4 117.06(17)
O5 Tb1 O4 64.96(16)
O6 Tb1 O4 129.96(15)
O8 Tb1 O4 70.42(15)
O3 Tb1 O4 136.99(15)
O2 Tb1 Ni1 33.74(10)
O1 Tb1 Ni1 33.68(9)
O7 Tb1 Ni1 147.31(11)
O2W Tb1 Ni1 67.71(11)
O5 Tb1 Ni1 123.41(12)
O6 Tb1 Ni1 129.49(11)
O8 Tb1 Ni1 76.15(9)
O3 Tb1 Ni1 96.40(10)
O4 Tb1 Ni1 94.71(11)

loop_
_geom_bond_atom_site_label_1
_geom_bond_atom_site_label_2
_geom_bond_distance
C1 O1 1.316(7)
C1 C6 1.392(9)
C1 C2 1.420(8)
C2 C3 1.379(8)
C2 O3 1.383(7)
C3 C4 1.388(10)
C3 H3 0.9500
C4 C5 1.344(10)
C4 H4 0.9500
C5 C6 1.397(10)
C5 H5 0.9500
C6 C7 1.442(8)
C7 N1 1.316(8)
C7 H7 0.9500
C8 N1 1.499(7)
C8 C9 1.473(9)
C8 H8A 0.9900
C8 H8B 0.9900
C9 C10 1.479(10)
C9 H9A 0.9900
C9 H9B 0.9900
C10 N2 1.491(9)
C10 H10A 0.9900
C10 H10B 0.9900
C11 N2 1.286(9)
C11 C12 1.480(10)
C11 H11 0.9500
C12 C17 1.367(9)
C12 C13 1.370(9)
C13 C14 1.371(11)
C13 H13 0.9500
C14 C15 1.372(10)
C14 H14 0.9500
C15 C16 1.352(9)
C15 H15 0.9500
C16 O4 1.397(7)
C16 C17 1.427(9)
C17 O2 1.338(7)
C18 O3 1.433(7)
C18 H18A 0.9800
C18 H18B 0.9800
C18 H18C 0.9800
C19 O4 1.425(8)
C19 H19A 0.9800
C19 H19B 0.9800
C19 H19C 0.9800
C20 F3 1.263(9)
C20 F1 1.341(9)
C20 F2 1.345(10)
C20 C21 1.541(11)
C21 O5 1.254(8)
C21 C22 1.323(11)
C22 C23 1.402(11)
C22 H22 0.9500
C23 O6 1.232(8)
C23 C24 1.547(12)
C24 F5 1.288(10)
C24 F6 1.335(10)
C24 F4 1.346(10)
C25 F9 1.242(10)
C25 F7 1.283(10)
C25 F8 1.322(10)
C25 C26 1.523(10)
C26 O7 1.272(8)
C26 C27 1.389(10)
C27 C28 1.370(9)
C27 H27 0.9500
C28 O8 1.241(7)
C28 C29 1.541(10)
C29 F10 1.286(8)
C29 F12 1.312(9)
C29 F11 1.320(8)
N1 Ni1 2.001(5)
N2 Ni1 2.000(5)
N3 N4 1.203(9)
N4 N5 1.213(8)
N5 Ni1 2.285(6)
Ni1 O1 2.016(4)
Ni1 O2 2.022(4)
Ni1 O1W 2.211(4)
Ni1 Tb1 3.4904(8)
O1 Tb1 2.343(4)
O2 Tb1 2.326(4)
O3 Tb1 2.565(4)
O4 Tb1 2.593(4)
O5 Tb1 2.393(4)
O6 Tb1 2.423(4)
O7 Tb1 2.348(5)
O8 Tb1 2.448(4)
O1W H10C 0.8999
O1W H10D 0.9000
O2W Tb1 2.388(4)
O2W H10E 0.9000
O2W H10F 0.9000
O3W H10I 0.9601
O3W H10G 0.8997

loop_
_geom_torsion_atom_site_label_1
_geom_torsion_atom_site_label_2
_geom_torsion_atom_site_label_3
_geom_torsion_atom_site_label_4
_geom_torsion
O1 C1 C2 C3 -179.6(5)
C6 C1 C2 C3 3.1(8)
O1 C1 C2 O3 -2.4(7)
C6 C1 C2 O3 -179.6(5)
O3 C2 C3 C4 -175.2(6)
C1 C2 C3 C4 1.8(9)
C2 C3 C4 C5 -5.3(11)
C3 C4 C5 C6 3.6(11)
O1 C1 C6 C5 178.2(6)
C2 C1 C6 C5 -4.8(8)
O1 C1 C6 C7 -7.4(9)
C2 C1 C6 C7 169.6(6)
C4 C5 C6 C1 1.7(10)
C4 C5 C6 C7 -173.2(6)
C1 C6 C7 N1 9.6(10)
C5 C6 C7 N1 -175.5(6)
N1 C8 C9 C10 -71.7(8)
C8 C9 C10 N2 75.8(8)
N2 C11 C12 C17 -10.4(10)
N2 C11 C12 C13 171.7(7)
C17 C12 C13 C14 3.6(11)
C11 C12 C13 C14 -178.5(7)
C12 C13 C14 C15 -1.5(12)
C13 C14 C15 C16 -0.3(12)
C14 C15 C16 O4 179.9(7)
C14 C15 C16 C17 0.1(11)
C13 C12 C17 O2 174.0(6)
C11 C12 C17 O2 -3.7(10)
C13 C12 C17 C16 -3.6(9)
C11 C12 C17 C16 178.6(5)
C15 C16 C17 O2 -176.1(6)
O4 C16 C17 O2 4.1(8)
C15 C16 C17 C12 1.8(9)
O4 C16 C17 C12 -178.0(5)
F3 C20 C21 O5 -168.3(8)
F1 C20 C21 O5 65.6(10)
F2 C20 C21 O5 -46.0(10)
F3 C20 C21 C22 19.4(12)
F1 C20 C21 C22 -106.6(9)
F2 C20 C21 C22 141.7(8)
O5 C21 C22 C23 4.1(14)
C20 C21 C22 C23 175.0(7)
C21 C22 C23 O6 2.6(14)
C21 C22 C23 C24 -173.4(8)
O6 C23 C24 F5 164.8(7)
C22 C23 C24 F5 -18.6(12)
O6 C23 C24 F6 41.5(10)
C22 C23 C24 F6 -141.9(8)
O6 C23 C24 F4 -73.1(9)
C22 C23 C24 F4 103.5(9)
F9 C25 C26 O7 -170.4(7)
F7 C25 C26 O7 -43.8(12)
F8 C25 C26 O7 67.8(10)
F9 C25 C26 C27 12.5(12)
F7 C25 C26 C27 139.1(9)
F8 C25 C26 C27 -109.3(9)
O7 C26 C27 C28 1.9(12)
C25 C26 C27 C28 178.7(7)
C26 C27 C28 O8 0.6(12)
C26 C27 C28 C29 -179.0(7)
O8 C28 C29 F10 -60.8(9)
C27 C28 C29 F10 118.8(8)
O8 C28 C29 F12 55.8(8)
C27 C28 C29 F12 -124.6(7)
O8 C28 C29 F11 176.7(6)
C27 C28 C29 F11 -3.7(10)
C6 C7 N1 C8 -174.2(6)
C6 C7 N1 Ni1 12.4(9)
C9 C8 N1 C7 -130.0(7)
C9 C8 N1 Ni1 43.6(8)
C12 C11 N2 C10 -177.5(6)
C12 C11 N2 Ni1 -2.5(9)
C9 C10 N2 C11 124.4(7)
C9 C10 N2 Ni1 -50.7(7)
C6 C1 O1 Ni1 -16.1(7)
C2 C1 O1 Ni1 167.0(4)
C6 C1 O1 Tb1 -160.8(4)
C2 C1 O1 Tb1 22.3(6)
C12 C17 O2 Ni1 26.9(8)
C16 C17 O2 Ni1 -155.5(4)
C12 C17 O2 Tb1 -178.9(5)
C16 C17 O2 Tb1 -1.2(7)
C3 C2 O3 C18 -14.0(9)
C1 C2 O3 C18 168.8(5)
C3 C2 O3 Tb1 161.9(5)
C1 C2 O3 Tb1 -15.3(6)
C15 C16 O4 C19 5.8(9)
C17 C16 O4 C19 -174.4(5)
C15 C16 O4 Tb1 175.2(5)
C17 C16 O4 Tb1 -5.0(6)
C22 C21 O5 Tb1 -10.4(13)
C20 C21 O5 Tb1 178.6(5)
C22 C23 O6 Tb1 -3.0(13)
C24 C23 O6 Tb1 173.1(5)
C27 C26 O7 Tb1 2.3(12)
C25 C26 O7 Tb1 -174.6(5)
C27 C28 O8 Tb1 -6.8(11)
C29 C28 O8 Tb1 172.8(4)
